data_4347958
loop_
_publ_author_name
'Nakai, Hidetaka'
'Seo, Juncheol'
'Kitagawa, Kazuhiro'
'Goto, Takahiro'
'Nonaka, Kyoshiro'
'Matsumoto, Takahiro'
'Ogo, Seiji'

_publ_section_title
;
 Control of Lanthanide Coordination Environment: Synthesis, Structure, and
 Oxygen-Sensitive Luminescence Properties of an Eight-Coordinate Tb(III)
 Complex.
;
_journal_issue 13
_journal_name_full 'Inorganic chemistry'
_journal_page_first 6609
_journal_page_last 6615
_journal_paper_doi 10.1021/acs.inorgchem.6b00800
_journal_volume 55
_journal_year 2016
_chemical_absolute_configuration 'CHOOSE rm ad rmad syn or unk'
_chemical_formula_moiety 'C56 H80 N4 O4 Tb, 2(C5 H5 N)'
_chemical_formula_sum 'C66 H90 N6 O4 Tb'
_chemical_formula_weight 1190.40
_space_group_crystal_system tetragonal
_space_group_IT_number 79
_space_group_name_Hall 'I 4'
_space_group_name_H-M_alt 'I 4'
_atom_sites_solution_hydrogens geom
_atom_sites_solution_primary direct
_atom_sites_solution_secondary difmap
_cell_angle_alpha 90.0000
_cell_angle_beta 90.0000
_cell_angle_gamma 90.0000
_cell_formula_units_Z 2
_cell_length_a 18.4142(12)
_cell_length_b 18.4142(12)
_cell_length_c 10.3199(9)
_cell_measurement_reflns_used 6931
_cell_measurement_temperature 108
_cell_measurement_theta_max 27.44
_cell_measurement_theta_min 3.13
_cell_volume 3499.3(4)
_computing_cell_refinement CrystalClear
_computing_data_collection 'CrystalClear (Rigaku Inc., 2007)'
_computing_data_reduction CrystalClear
_computing_molecular_graphics 'CrystalStructure 4.1.1'
_computing_publication_material 'CrystalStructure 4.1.1 (Rigaku, 2015)'
_computing_structure_refinement 'SHELXL Version 2014/6 (Sheldrick, 2008)'
_computing_structure_solution 'SIR92 (Altomare, et al., 1994)'
_diffrn_ambient_temperature 108
_diffrn_detector_area_resol_mean 7.111
_diffrn_measured_fraction_theta_full 0.997
_diffrn_measured_fraction_theta_max 0.998
_diffrn_measurement_device_type 'Rigaku Saturn724'
_diffrn_measurement_method \w
_diffrn_radiation_type 'Mo K\a'
_diffrn_radiation_wavelength 0.71075
_diffrn_reflns_av_R_equivalents 0.0347
_diffrn_reflns_Laue_measured_fraction_full 0.997
_diffrn_reflns_Laue_measured_fraction_max 0.998
_diffrn_reflns_limit_h_max 23
_diffrn_reflns_limit_h_min -23
_diffrn_reflns_limit_k_max 23
_diffrn_reflns_limit_k_min -21
_diffrn_reflns_limit_l_max 11
_diffrn_reflns_limit_l_min -13
_diffrn_reflns_number 14233
_diffrn_reflns_point_group_measured_fraction_full 0.967
_diffrn_reflns_point_group_measured_fraction_max 0.958
_diffrn_reflns_theta_full 25.242
_diffrn_reflns_theta_max 27.427
_diffrn_reflns_theta_min 3.129
_diffrn_standards_number 0
_exptl_absorpt_coefficient_mu 1.053
_exptl_absorpt_correction_T_max 0.872
_exptl_absorpt_correction_T_min 0.680
_exptl_absorpt_correction_type multi-scan
_exptl_absorpt_process_details 'REQAB (Rigaku, 1998)'
_exptl_crystal_colour colorless
_exptl_crystal_density_diffrn 1.130
_exptl_crystal_density_method 'not measured'
_exptl_crystal_description block
_exptl_crystal_F_000 1250.00
_exptl_crystal_size_max 0.190
_exptl_crystal_size_mid 0.180
_exptl_crystal_size_min 0.130
_refine_diff_density_max 0.51
_refine_diff_density_min -0.77
_refine_ls_abs_structure_details
;
 Flack x determined using 1287 quotients [(I+)-(I-)]/[(I+)+(I-)]
 (Parsons, Flack and Wagner, Acta Cryst. B69 (2013) 249-259).
;
_refine_ls_abs_structure_Flack 0.015(7)
_refine_ls_extinction_method none
_refine_ls_goodness_of_fit_ref 1.092
_refine_ls_hydrogen_treatment constr
_refine_ls_number_parameters 206
_refine_ls_number_reflns 3833
_refine_ls_number_restraints 1
_refine_ls_R_factor_all 0.0364
_refine_ls_R_factor_gt 0.0353
_refine_ls_shift/su_max 0.000
_refine_ls_structure_factor_coef Fsqd
_refine_ls_weighting_details 'w = 1/[\s^2^(Fo^2^)+(0.0477P)^2^+0.1000P] where P=(Fo^2^+2Fc^2^)/3'
_refine_ls_weighting_scheme calc
_refine_ls_wR_factor_gt 0.0918
_refine_ls_wR_factor_ref 0.0922
_reflns_Friedel_coverage 0.821
_reflns_Friedel_fraction_full 0.933
_reflns_Friedel_fraction_max 0.915
_reflns_number_gt 3717
_reflns_number_total 3833
_reflns_threshold_expression F^2^>2.0\s(F^2^)
_cod_data_source_file ic6b00800_si_002.cif
_cod_data_source_block 1_tBu
_cod_database_code 4347958
_shelxl_version_number 2014/6

loop_
_space_group_symop_id
_space_group_symop_operation_xyz
1 +X,+Y,+Z
2 -X,-Y,+Z
3 -Y,+X,+Z
4 +Y,-X,+Z
5 1/2+X,1/2+Y,1/2+Z
6 1/2-X,1/2-Y,1/2+Z
7 1/2-Y,1/2+X,1/2+Z
8 1/2+Y,1/2-X,1/2+Z

loop_
_atom_site_label
_atom_site_type_symbol
_atom_site_fract_x
_atom_site_fract_y
_atom_site_fract_z
_atom_site_U_iso_or_equiv
_atom_site_adp_type
_atom_site_occupancy
_atom_site_site_symmetry_order
_atom_site_calc_flag
_atom_site_refinement_flags_posn
_atom_site_refinement_flags_adp
_atom_site_refinement_flags_occupancy
Tb1 Tb 0.5000 0.5000 0.81578(4) 0.02929(14) Uani 1 4 d S T P
O1 O 0.5988(3) 0.5471(3) 0.9184(4) 0.0491(12) Uani 1 1 d . . .
N1 N 0.5670(3) 0.5921(3) 0.6558(4) 0.0296(9) Uani 1 1 d . . .
N2 N 0.8533(11) 0.4812(16) 0.689(2) 0.127(9) Uani 0.5 1 d . . P
C1 C 0.5179(3) 0.6166(3) 0.5492(5) 0.0334(12) Uani 1 1 d . . .
H1A H 0.5159 0.5793 0.4829 0.040 Uiso 1 1 calc R U .
H1B H 0.5377 0.6602 0.5101 0.040 Uiso 1 1 calc R U .
C2 C 0.6321(3) 0.5586(3) 0.5971(5) 0.0348(12) Uani 1 1 d . . .
H2A H 0.6708 0.5570 0.6608 0.042 Uiso 1 1 calc R U .
H2B H 0.6484 0.5882 0.5251 0.042 Uiso 1 1 calc R U .
C3 C 0.5876(3) 0.6589(3) 0.7323(5) 0.0370(13) Uani 1 1 d . . .
H3A H 0.5454 0.6742 0.7815 0.044 Uiso 1 1 calc R U .
H3B H 0.5989 0.6974 0.6715 0.044 Uiso 1 1 calc R U .
C4 C 0.6511(3) 0.6511(3) 0.8254(13) 0.0366(15) Uani 1 1 d . . .
C5 C 0.6523(4) 0.5967(4) 0.9191(6) 0.0426(14) Uani 1 1 d . . .
C6 C 0.7074(4) 0.5969(4) 1.0142(6) 0.0499(17) Uani 1 1 d . . .
C7 C 0.7609(4) 0.6496(4) 1.0022(7) 0.059(2) Uani 1 1 d . . .
H7 H 0.7979 0.6500 1.0636 0.071 Uiso 1 1 calc R U .
C8 C 0.7630(5) 0.7011(5) 0.9064(8) 0.064(2) Uani 1 1 d . . .
C9 C 0.7060(3) 0.7019(3) 0.8200(17) 0.0492(14) Uani 1 1 d . . .
H9 H 0.7046 0.7376 0.7564 0.059 Uiso 1 1 calc R U .
C10 C 0.7083(5) 0.5413(5) 1.1252(7) 0.068(2) Uani 1 1 d . . .
C11 C 0.7706(7) 0.5553(6) 1.2200(9) 0.104(4) Uani 1 1 d . . .
H11A H 0.7652 0.6026 1.2577 0.125 Uiso 1 1 calc R U .
H11B H 0.8161 0.5527 1.1745 0.125 Uiso 1 1 calc R U .
H11C H 0.7698 0.5192 1.2872 0.125 Uiso 1 1 calc R U .
C12 C 0.7164(6) 0.4634(5) 1.0679(9) 0.079(3) Uani 1 1 d . . .
H12A H 0.7603 0.4606 1.0181 0.095 Uiso 1 1 calc R U .
H12B H 0.6755 0.4529 1.0132 0.095 Uiso 1 1 calc R U .
H12C H 0.7182 0.4287 1.1373 0.095 Uiso 1 1 calc R U .
C13 C 0.6371(6) 0.5463(5) 1.2041(7) 0.079(3) Uani 1 1 d . . .
H13A H 0.5965 0.5370 1.1482 0.095 Uiso 1 1 calc R U .
H13B H 0.6327 0.5940 1.2407 0.095 Uiso 1 1 calc R U .
H13C H 0.6379 0.5109 1.2724 0.095 Uiso 1 1 calc R U .
C14 C 0.8255(5) 0.7557(6) 0.8975(10) 0.095(4) Uani 1 1 d . . .
H14A H 0.8126 0.7994 0.9429 0.114 Uiso 1 1 calc R U .
H14B H 0.8348 0.7670 0.8081 0.114 Uiso 1 1 calc R U .
H14C H 0.8684 0.7352 0.9357 0.114 Uiso 1 1 calc R U .
C15 C 0.8359(8) 0.5549(15) 0.702(2) 0.076(6) Uani 0.5 1 d . . P
H15 H 0.8155 0.5703 0.7798 0.091 Uiso 0.5 1 calc R U P
C16 C 0.8454(9) 0.5981(12) 0.621(3) 0.077(6) Uani 0.5 1 d . . P
H16 H 0.8325 0.6459 0.6385 0.092 Uiso 0.5 1 calc R U P
C17 C 0.8713(11) 0.5846(12) 0.515(2) 0.082(6) Uani 0.5 1 d . . P
H17 H 0.8762 0.6220 0.4546 0.098 Uiso 0.5 1 calc R U P
C18 C 0.8917(11) 0.5207(13) 0.4832(19) 0.078(5) Uani 0.5 1 d . . P
H18 H 0.9164 0.5135 0.4057 0.094 Uiso 0.5 1 calc R U P
C19 C 0.8793(15) 0.4689(11) 0.554(3) 0.105(9) Uani 0.5 1 d . . P
H19 H 0.8860 0.4218 0.5234 0.126 Uiso 0.5 1 calc R U P

loop_
_atom_site_aniso_label
_atom_site_aniso_U_11
_atom_site_aniso_U_22
_atom_site_aniso_U_33
_atom_site_aniso_U_23
_atom_site_aniso_U_13
_atom_site_aniso_U_12
Tb1 0.03524(18) 0.03524(18) 0.01740(18) 0.000 0.000 0.000
O1 0.055(3) 0.060(3) 0.033(2) 0.016(2) -0.015(2) -0.022(2)
N1 0.036(2) 0.033(2) 0.020(2) -0.0023(18) -0.0016(18) -0.002(2)
N2 0.088(13) 0.18(2) 0.116(17) 0.081(18) -0.023(12) -0.058(15)
C1 0.043(3) 0.037(3) 0.020(2) 0.003(2) -0.003(2) 0.000(2)
C2 0.036(3) 0.047(3) 0.022(2) 0.003(2) 0.002(2) -0.001(3)
C3 0.052(4) 0.037(3) 0.022(2) 0.001(2) -0.004(2) -0.006(3)
C4 0.050(3) 0.042(2) 0.017(4) -0.002(3) -0.004(4) -0.011(2)
C5 0.055(4) 0.047(4) 0.026(3) 0.001(3) -0.002(3) -0.006(3)
C6 0.062(4) 0.056(4) 0.032(3) -0.003(3) -0.015(3) -0.004(3)
C7 0.066(5) 0.067(5) 0.044(4) -0.009(3) -0.025(3) -0.014(4)
C8 0.073(5) 0.071(5) 0.049(4) -0.010(4) -0.013(4) -0.032(4)
C9 0.066(3) 0.050(3) 0.032(3) -0.007(6) 0.002(7) -0.024(2)
C10 0.093(6) 0.071(5) 0.040(4) 0.004(4) -0.030(4) 0.000(5)
C11 0.149(11) 0.106(8) 0.058(5) 0.007(6) -0.060(7) -0.001(7)
C12 0.114(8) 0.071(6) 0.053(5) 0.015(4) -0.030(5) 0.000(5)
C13 0.125(8) 0.089(6) 0.023(3) 0.012(4) 0.001(4) 0.002(6)
C14 0.091(7) 0.110(8) 0.085(7) -0.007(6) -0.020(6) -0.062(6)
C15 0.034(8) 0.133(19) 0.060(11) -0.032(12) 0.006(7) -0.022(10)
C16 0.038(9) 0.087(14) 0.105(17) -0.030(13) -0.013(10) -0.013(9)
C17 0.067(11) 0.083(14) 0.094(15) -0.008(12) -0.050(12) -0.017(10)
C18 0.082(13) 0.098(16) 0.054(10) -0.008(10) -0.023(9) -0.006(11)
C19 0.14(2) 0.040(10) 0.13(2) -0.036(12) -0.035(18) 0.011(12)

loop_
_atom_type_symbol
_atom_type_description
_atom_type_scat_dispersion_real
_atom_type_scat_dispersion_imag
_atom_type_scat_source
C C 0.0033 0.0016
;
International Tables for Crystallography
(Vol. C, Tables 4.2.6.8 and 6.1.1.4)
;
H H 0.0000 0.0000
;
International Tables for Crystallography
(Vol. C, Table 6.1.1.4)
;
N N 0.0061 0.0033
;
International Tables for Crystallography
(Vol. C, Tables 4.2.6.8 and 6.1.1.4)
;
O O 0.0106 0.0060
;
International Tables for Crystallography
(Vol. C, Tables 4.2.6.8 and 6.1.1.4)
;
Tb Tb -0.1723 4.1537
;
International Tables for Crystallography
(Vol. C, Tables 4.2.6.8 and 6.1.1.4)
;

loop_
_geom_angle_atom_site_label_1
_geom_angle_atom_site_label_2
_geom_angle_atom_site_label_3
_geom_angle
_geom_angle_site_symmetry_1
_geom_angle_site_symmetry_3
O1 Tb1 O1 77.50(10) . 3_655
O1 Tb1 O1 124.6(2) . 2_665
O1 Tb1 O1 77.50(10) 3_655 2_665
O1 Tb1 O1 77.50(10) . 4_565
O1 Tb1 O1 124.6(2) 3_655 4_565
O1 Tb1 O1 77.50(10) 2_665 4_565
O1 Tb1 N1 154.04(16) . 2_665
O1 Tb1 N1 128.28(15) 3_655 2_665
O1 Tb1 N1 71.11(15) 2_665 2_665
O1 Tb1 N1 87.47(17) 4_565 2_665
O1 Tb1 N1 128.27(15) . 3_655
O1 Tb1 N1 71.11(14) 3_655 3_655
O1 Tb1 N1 87.47(17) 2_665 3_655
O1 Tb1 N1 154.04(17) 4_565 3_655
N1 Tb1 N1 67.52(10) 2_665 3_655
O1 Tb1 N1 87.47(17) . 4_565
O1 Tb1 N1 154.04(17) 3_655 4_565
O1 Tb1 N1 128.28(15) 2_665 4_565
O1 Tb1 N1 71.11(14) 4_565 4_565
N1 Tb1 N1 67.52(10) 2_665 4_565
N1 Tb1 N1 103.61(19) 3_655 4_565
O1 Tb1 N1 71.11(15) . .
O1 Tb1 N1 87.47(17) 3_655 .
O1 Tb1 N1 154.04(16) 2_665 .
O1 Tb1 N1 128.27(15) 4_565 .
N1 Tb1 N1 103.61(19) 2_665 .
N1 Tb1 N1 67.52(10) 3_655 .
N1 Tb1 N1 67.52(10) 4_565 .
C5 O1 Tb1 147.9(4) . .
C2 N1 C1 108.4(4) . .
C2 N1 C3 110.6(4) . .
C1 N1 C3 106.9(4) . .
C2 N1 Tb1 111.3(3) . .
C1 N1 Tb1 111.5(3) . .
C3 N1 Tb1 108.1(3) . .
C15 N2 C19 108.1(17) . .
N1 C1 C2 112.2(4) . 3_655
N1 C1 H1A 109.2 . .
C2 C1 H1A 109.2 3_655 .
N1 C1 H1B 109.2 . .
C2 C1 H1B 109.2 3_655 .
H1A C1 H1B 107.9 . .
N1 C2 C1 111.6(5) . 4_565
N1 C2 H2A 109.3 . .
C1 C2 H2A 109.3 4_565 .
N1 C2 H2B 109.3 . .
C1 C2 H2B 109.3 4_565 .
H2A C2 H2B 108.0 . .
N1 C3 C4 116.5(5) . .
N1 C3 H3A 108.2 . .
C4 C3 H3A 108.2 . .
N1 C3 H3B 108.2 . .
C4 C3 H3B 108.2 . .
H3A C3 H3B 107.3 . .
C9 C4 C5 120.3(10) . .
C9 C4 C3 118.4(10) . .
C5 C4 C3 121.3(5) . .
O1 C5 C4 118.3(6) . .
O1 C5 C6 122.2(6) . .
C4 C5 C6 119.5(6) . .
C7 C6 C5 116.7(6) . .
C7 C6 C10 121.7(6) . .
C5 C6 C10 121.6(6) . .
C8 C7 C6 124.7(7) . .
C8 C7 H7 117.7 . .
C6 C7 H7 117.7 . .
C7 C8 C9 116.9(8) . .
C7 C8 C14 121.3(8) . .
C9 C8 C14 121.7(9) . .
C8 C9 C4 121.7(12) . .
C8 C9 H9 119.1 . .
C4 C9 H9 119.1 . .
C11 C10 C6 111.9(8) . .
C11 C10 C13 106.8(7) . .
C6 C10 C13 110.2(7) . .
C11 C10 C12 109.0(8) . .
C6 C10 C12 109.3(6) . .
C13 C10 C12 109.6(8) . .
C10 C11 H11A 109.5 . .
C10 C11 H11B 109.5 . .
H11A C11 H11B 109.5 . .
C10 C11 H11C 109.5 . .
H11A C11 H11C 109.5 . .
H11B C11 H11C 109.5 . .
C10 C12 H12A 109.5 . .
C10 C12 H12B 109.5 . .
H12A C12 H12B 109.5 . .
C10 C12 H12C 109.5 . .
H12A C12 H12C 109.5 . .
H12B C12 H12C 109.5 . .
C10 C13 H13A 109.5 . .
C10 C13 H13B 109.5 . .
H13A C13 H13B 109.5 . .
C10 C13 H13C 109.5 . .
H13A C13 H13C 109.5 . .
H13B C13 H13C 109.5 . .
C8 C14 H14A 109.5 . .
C8 C14 H14B 109.5 . .
H14A C14 H14B 109.5 . .
C8 C14 H14C 109.5 . .
H14A C14 H14C 109.5 . .
H14B C14 H14C 109.5 . .
C16 C15 N2 124(2) . .
C16 C15 H15 118.1 . .
N2 C15 H15 118.1 . .
C15 C16 C17 124(2) . .
C15 C16 H16 117.9 . .
C17 C16 H16 117.9 . .
C16 C17 C18 122(2) . .
C16 C17 H17 119.0 . .
C18 C17 H17 119.0 . .
C19 C18 C17 121(2) . .
C19 C18 H18 119.6 . .
C17 C18 H18 119.6 . .
C18 C19 N2 120(2) . .
C18 C19 H19 120.0 . .
N2 C19 H19 120.0 . .

loop_
_geom_bond_atom_site_label_1
_geom_bond_atom_site_label_2
_geom_bond_distance
_geom_bond_site_symmetry_2
Tb1 O1 2.277(4) .
Tb1 O1 2.277(4) 3_655
Tb1 O1 2.277(4) 2_665
Tb1 O1 2.277(4) 4_565
Tb1 N1 2.669(5) 2_665
Tb1 N1 2.669(5) 3_655
Tb1 N1 2.669(5) 4_565
Tb1 N1 2.669(5) .
O1 C5 1.343(8) .
N1 C2 1.478(7) .
N1 C1 1.495(7) .
N1 C3 1.509(7) .
N2 C15 1.40(3) .
N2 C19 1.49(4) .
C1 C2 1.519(8) 3_655
C1 H1A 0.9700 .
C1 H1B 0.9700 .
C2 C1 1.519(8) 4_565
C2 H2A 0.9700 .
C2 H2B 0.9700 .
C3 C4 1.520(11) .
C3 H3A 0.9700 .
C3 H3B 0.9700 .
C4 C9 1.380(8) .
C4 C5 1.393(12) .
C5 C6 1.412(9) .
C6 C7 1.388(11) .
C6 C10 1.536(10) .
C7 C8 1.370(11) .
C7 H7 0.9300 .
C8 C9 1.378(15) .
C8 C14 1.532(11) .
C9 H9 0.9300 .
C10 C11 1.530(11) .
C10 C13 1.546(13) .
C10 C12 1.559(13) .
C11 H11A 0.9600 .
C11 H11B 0.9600 .
C11 H11C 0.9600 .
C12 H12A 0.9600 .
C12 H12B 0.9600 .
C12 H12C 0.9600 .
C13 H13A 0.9600 .
C13 H13B 0.9600 .
C13 H13C 0.9600 .
C14 H14A 0.9600 .
C14 H14B 0.9600 .
C14 H14C 0.9600 .
C15 C16 1.17(3) .
C15 H15 0.9300 .
C16 C17 1.22(3) .
C16 H16 0.9300 .
C17 C18 1.28(3) .
C17 H17 0.9300 .
C18 C19 1.22(3) .
C18 H18 0.9300 .
C19 H19 0.9300 .

loop_
_geom_torsion_atom_site_label_1
_geom_torsion_atom_site_label_2
_geom_torsion_atom_site_label_3
_geom_torsion_atom_site_label_4
_geom_torsion
_geom_torsion_site_symmetry_4
C2 N1 C1 C2 163.9(5) 3_655
C3 N1 C1 C2 -76.9(6) 3_655
Tb1 N1 C1 C2 41.1(5) 3_655
C1 N1 C2 C1 -77.6(6) 4_565
C3 N1 C2 C1 165.6(4) 4_565
Tb1 N1 C2 C1 45.4(5) 4_565
C2 N1 C3 C4 -48.0(7) .
C1 N1 C3 C4 -165.8(6) .
Tb1 N1 C3 C4 74.1(7) .
N1 C3 C4 C9 129.7(9) .
N1 C3 C4 C5 -53.8(11) .
Tb1 O1 C5 C4 7.9(13) .
Tb1 O1 C5 C6 -174.7(6) .
C9 C4 C5 O1 -178.1(9) .
C3 C4 C5 O1 5.6(12) .
C9 C4 C5 C6 4.5(14) .
C3 C4 C5 C6 -171.9(7) .
O1 C5 C6 C7 178.1(7) .
C4 C5 C6 C7 -4.5(11) .
O1 C5 C6 C10 -1.7(11) .
C4 C5 C6 C10 175.7(8) .
C5 C6 C7 C8 0.8(13) .
C10 C6 C7 C8 -179.4(8) .
C6 C7 C8 C9 3.0(14) .
C6 C7 C8 C14 -177.8(9) .
C7 C8 C9 C4 -3.1(15) .
C14 C8 C9 C4 177.7(10) .
C5 C4 C9 C8 -0.6(17) .
C3 C4 C9 C8 175.9(8) .
C7 C6 C10 C11 3.5(12) .
C5 C6 C10 C11 -176.7(8) .
C7 C6 C10 C13 122.2(8) .
C5 C6 C10 C13 -58.0(9) .
C7 C6 C10 C12 -117.3(9) .
C5 C6 C10 C12 62.5(10) .
C19 N2 C15 C16 -4(3) .
N2 C15 C16 C17 0(3) .
C15 C16 C17 C18 -1(3) .
C16 C17 C18 C19 8(3) .
C17 C18 C19 N2 -12(4) .
C15 N2 C19 C18 10(3) .
